data_7228166
loop_
_publ_author_name
'Wang, Zhaojin'
'Wang, Tianyu'
'Zhang, Chi'
'Humphrey, Mark G.'

_publ_section_title
;
 Efficient crystallization-induced emission in fluorenyl-tethered
 carboranes
;
_journal_name_full 'Phys. Chem. Chem. Phys.'
_journal_paper_doi 10.1039/C7CP02118F
_journal_year 2017
_chemical_formula_moiety C27H28B10
_chemical_formula_sum 'C27 H28 B10'
_chemical_formula_weight 460.59
_chemical_name_common pFl-Cb-H
_chemical_name_systematic
; 
 ? 
;
_space_group_IT_number 88
_symmetry_cell_setting tetragonal
_symmetry_space_group_name_Hall '-I 4ad'
_symmetry_space_group_name_H-M 'I 41/a :2'
_atom_sites_solution_hydrogens geom
_atom_sites_solution_primary direct
_atom_sites_solution_secondary difmap
_audit_creation_method SHELXL-97
_audit_update_record
;
2017-03-06 deposited with the CCDC.
2017-05-02 downloaded from the CCDC.
;
_cell_angle_alpha 90.00
_cell_angle_beta 90.00
_cell_angle_gamma 90.00
_cell_formula_units_Z 16
_cell_length_a 29.1255(9)
_cell_length_b 29.1255(9)
_cell_length_c 14.6448(5)
_cell_measurement_reflns_used 5702
_cell_measurement_temperature 293(2)
_cell_measurement_theta_max 25.5
_cell_measurement_theta_min 0.01
_cell_volume 12423.1(7)
_computing_structure_refinement 'SHELXL-97 (Sheldrick, 1997)'
_computing_structure_solution 'SHELXS-97 (Sheldrick, 1990)'
_diffrn_ambient_temperature 293(2)
_diffrn_measured_fraction_theta_full 0.984
_diffrn_measured_fraction_theta_max 0.984
_diffrn_measurement_device_type 'Bruker D8 VENTURE'
_diffrn_radiation_monochromator graphite
_diffrn_radiation_source 'fine-focus sealed tube'
_diffrn_radiation_type MoK\a
_diffrn_radiation_wavelength 0.71073
_diffrn_reflns_av_R_equivalents 0.0000
_diffrn_reflns_av_sigmaI/netI 0.0173
_diffrn_reflns_limit_h_max 24
_diffrn_reflns_limit_h_min -24
_diffrn_reflns_limit_k_max 35
_diffrn_reflns_limit_k_min 0
_diffrn_reflns_limit_l_max 17
_diffrn_reflns_limit_l_min 0
_diffrn_reflns_number 5702
_diffrn_reflns_theta_full 25.50
_diffrn_reflns_theta_max 25.50
_diffrn_reflns_theta_min 2.95
_exptl_absorpt_coefficient_mu 0.051
_exptl_crystal_colour colorless
_exptl_crystal_density_diffrn 0.985
_exptl_crystal_density_method 'not measured'
_exptl_crystal_description block
_exptl_crystal_F_000 3839
_refine_diff_density_max 0.704
_refine_diff_density_min -0.406
_refine_diff_density_rms 0.100
_refine_ls_extinction_method none
_refine_ls_goodness_of_fit_ref 0.826
_refine_ls_hydrogen_treatment mixed
_refine_ls_matrix_type full
_refine_ls_number_parameters 334
_refine_ls_number_reflns 5702
_refine_ls_number_restraints 0
_refine_ls_restrained_S_all 0.826
_refine_ls_R_factor_all 0.0952
_refine_ls_R_factor_gt 0.0890
_refine_ls_shift/su_max 0.002
_refine_ls_shift/su_mean 0.000
_refine_ls_structure_factor_coef Fsqd
_refine_ls_weighting_details 'calc w=1/[\s^2^(Fo^2^)+(0.4000P)^2^+0.3000P] where P=(Fo^2^+2Fc^2^)/3'
_refine_ls_weighting_scheme calc
_refine_ls_wR_factor_gt 0.3055
_refine_ls_wR_factor_ref 0.3329
_reflns_number_gt 4954
_reflns_number_total 5702
_reflns_threshold_expression >2sigma(I)
_cod_data_source_file c7cp02118f2.cif
_cod_data_source_block 1
_cod_original_sg_symbol_H-M I41/a
_cod_database_code 7228166

loop_
_symmetry_equiv_pos_as_xyz
'x, y, z'
'-y+3/4, x+1/4, z+1/4'
'-x+1/2, -y, z+1/2'
'y+3/4, -x+3/4, z+3/4'
'x+1/2, y+1/2, z+1/2'
'-y+5/4, x+3/4, z+3/4'
'-x+1, -y+1/2, z+1'
'y+5/4, -x+5/4, z+5/4'
'-x, -y, -z'
'y-3/4, -x-1/4, -z-1/4'
'x-1/2, y, -z-1/2'
'-y-3/4, x-3/4, -z-3/4'
'-x+1/2, -y+1/2, -z+1/2'
'y-1/4, -x+1/4, -z+1/4'
'x, y+1/2, -z'
'-y-1/4, x-1/4, -z-1/4'

loop_
_atom_site_label
_atom_site_type_symbol
_atom_site_fract_x
_atom_site_fract_y
_atom_site_fract_z
_atom_site_U_iso_or_equiv
_atom_site_adp_type
_atom_site_occupancy
_atom_site_symmetry_multiplicity
_atom_site_calc_flag
_atom_site_refinement_flags
C1 C -0.20465(7) -0.33284(6) 0.27499(12) 0.0253(5) Uani 1 1 d .
C2 C -0.17073(7) -0.37538(7) 0.31074(12) 0.0266(5) Uani 1 1 d .
H2A H -0.1540 -0.3908 0.2670 0.032 Uiso 1 1 d R
C3 C -0.20223(6) -0.31758(7) 0.17592(12) 0.0247(5) Uani 1 1 d .
C4 C -0.22618(6) -0.34136(6) 0.10769(12) 0.0241(5) Uani 1 1 d .
H4A H -0.2445 -0.3665 0.1223 0.029 Uiso 1 1 calc R
C5 C -0.22195(6) -0.32663(6) 0.01770(13) 0.0244(5) Uani 1 1 d .
C6 C -0.19497(6) -0.28878(6) -0.00426(13) 0.0254(5) Uani 1 1 d .
C7 C -0.17169(7) -0.26470(7) 0.06433(13) 0.0287(5) Uani 1 1 d .
H7A H -0.1537 -0.2394 0.0500 0.034 Uiso 1 1 calc R
C8 C -0.17603(7) -0.27933(6) 0.15386(13) 0.0265(5) Uani 1 1 d .
H8A H -0.1611 -0.2632 0.2000 0.032 Uiso 1 1 calc R
C9 C -0.19573(7) -0.28177(7) -0.10340(13) 0.0265(5) Uani 1 1 d .
C10 C -0.22199(6) -0.31673(6) -0.14246(13) 0.0249(5) Uani 1 1 d .
C11 C -0.22751(7) -0.31902(7) -0.23660(13) 0.0272(5) Uani 1 1 d .
H11A H -0.2445 -0.3425 -0.2632 0.033 Uiso 1 1 calc R
C12 C -0.20685(7) -0.28518(7) -0.29034(13) 0.0305(5) Uani 1 1 d .
H12A H -0.2101 -0.2863 -0.3535 0.037 Uiso 1 1 calc R
C13 C -0.18162(7) -0.25005(7) -0.25091(14) 0.0315(5) Uani 1 1 d .
H13A H -0.1685 -0.2276 -0.2878 0.038 Uiso 1 1 calc R
C14 C -0.17571(7) -0.24793(7) -0.15661(15) 0.0307(5) Uani 1 1 d .
H14A H -0.1588 -0.2244 -0.1301 0.037 Uiso 1 1 calc R
C15 C -0.24274(6) -0.34836(6) -0.06872(12) 0.0234(5) Uani 1 1 d .
C16 C -0.29489(7) -0.34432(6) -0.07471(13) 0.0251(5) Uani 1 1 d .
C17 C -0.31918(7) -0.31297(7) -0.02153(14) 0.0279(5) Uani 1 1 d .
H17A H -0.3039 -0.2964 0.0234 0.034 Uiso 1 1 calc R
C18 C -0.36596(7) -0.30610(7) -0.03462(14) 0.0308(5) Uani 1 1 d .
H18A H -0.3816 -0.2850 0.0016 0.037 Uiso 1 1 calc R
C19 C -0.38962(7) -0.33062(7) -0.10181(14) 0.0314(5) Uani 1 1 d .
H19A H -0.4209 -0.3259 -0.1107 0.038 Uiso 1 1 calc R
C20 C -0.36603(7) -0.36196(7) -0.15486(13) 0.0282(5) Uani 1 1 d .
H20A H -0.3815 -0.3784 -0.1997 0.034 Uiso 1 1 calc R
C21 C -0.31908(7) -0.36911(7) -0.14159(12) 0.0266(5) Uani 1 1 d .
H21A H -0.3037 -0.3905 -0.1774 0.032 Uiso 1 1 calc R
C22 C -0.22523(7) -0.39792(6) -0.07506(12) 0.0245(5) Uani 1 1 d .
C23 C -0.18383(7) -0.40871(7) -0.11811(13) 0.0272(5) Uani 1 1 d .
H23A H -0.1673 -0.3859 -0.1480 0.033 Uiso 1 1 calc R
C24 C -0.16709(7) -0.45347(7) -0.11649(13) 0.0293(5) Uani 1 1 d .
H24A H -0.1394 -0.4601 -0.1451 0.035 Uiso 1 1 calc R
C25 C -0.19087(7) -0.48799(7) -0.07320(13) 0.0295(5) Uani 1 1 d .
H25A H -0.1794 -0.5178 -0.0729 0.035 Uiso 1 1 calc R
C26 C -0.23230(7) -0.47788(7) -0.02973(14) 0.0296(5) Uani 1 1 d .
H26A H -0.2487 -0.5009 -0.0001 0.036 Uiso 1 1 calc R
C27 C -0.24881(6) -0.43306(7) -0.03122(13) 0.0270(5) Uani 1 1 d .
H27A H -0.2764 -0.4264 -0.0021 0.032 Uiso 1 1 calc R
B3 B -0.15691(8) -0.32054(8) 0.34265(15) 0.0277(5) Uani 1 1 d .
H3A H -0.1288 -0.3037 0.3136 0.033 Uiso 1 1 d R
B4 B -0.21124(8) -0.29360(8) 0.36087(15) 0.0289(5) Uani 1 1 d .
H4B H -0.2124 -0.2570 0.3408 0.035 Uiso 1 1 d R
B5 B -0.25541(7) -0.33418(8) 0.33466(15) 0.0266(5) Uani 1 1 d .
H5A H -0.2832 -0.3227 0.2989 0.032 Uiso 1 1 d R
B6 B -0.22817(8) -0.38612(7) 0.30022(14) 0.0269(5) Uani 1 1 d .
H6A H -0.2409 -0.4054 0.2497 0.032 Uiso 1 1 d R
B7 B -0.19566(8) -0.40767(8) 0.39330(15) 0.0294(5) Uani 1 1 d .
H4 H -0.1923 -0.4444 0.3957 0.035 Uiso 1 1 d R
B8 B -0.15183(8) -0.36748(8) 0.41911(15) 0.0285(5) Uani 1 1 d .
H3 H -0.1196 -0.3837 0.4333 0.034 Uiso 1 1 d R
B9 B -0.17861(8) -0.31544(8) 0.45435(15) 0.0293(5) Uani 1 1 d .
H9A H -0.1633 -0.2926 0.5024 0.035 Uiso 1 1 d R
B10 B -0.23941(8) -0.32400(8) 0.45052(14) 0.0278(5) Uani 1 1 d .
H10A H -0.2600 -0.3100 0.4961 0.033 Uiso 1 1 d R
B11 B -0.25011(8) -0.38122(8) 0.41143(15) 0.0291(5) Uani 1 1 d .
H1 H -0.2777 -0.4026 0.4332 0.035 Uiso 1 1 d R
B12 B -0.20275(8) -0.36934(8) 0.48596(15) 0.0284(5) Uani 1 1 d .
H2 H -0.2006 -0.3824 0.5528 0.034 Uiso 1 1 d R

loop_
_atom_site_aniso_label
_atom_site_aniso_U_11
_atom_site_aniso_U_22
_atom_site_aniso_U_33
_atom_site_aniso_U_23
_atom_site_aniso_U_13
_atom_site_aniso_U_12
C1 0.0304(10) 0.0254(9) 0.0200(9) -0.0001(7) -0.0015(7) 0.0023(7)
C2 0.0310(10) 0.0265(10) 0.0223(9) 0.0004(7) 0.0002(7) 0.0064(7)
C3 0.0273(9) 0.0267(9) 0.0200(9) 0.0018(7) 0.0005(7) 0.0021(7)
C4 0.0248(9) 0.0231(9) 0.0245(10) 0.0005(7) 0.0020(7) -0.0004(7)
C5 0.0222(9) 0.0265(9) 0.0244(10) -0.0025(7) 0.0001(7) 0.0013(7)
C6 0.0266(9) 0.0249(9) 0.0247(10) 0.0020(7) -0.0002(7) 0.0016(7)
C7 0.0296(10) 0.0262(9) 0.0303(10) 0.0002(7) -0.0032(7) -0.0038(7)
C8 0.0311(10) 0.0232(9) 0.0253(9) -0.0013(7) -0.0060(8) -0.0013(7)
C9 0.0260(9) 0.0264(9) 0.0272(10) 0.0018(7) -0.0028(7) 0.0014(7)
C10 0.0255(9) 0.0244(9) 0.0249(10) 0.0029(7) 0.0005(7) 0.0013(7)
C11 0.0289(10) 0.0274(9) 0.0253(10) -0.0014(7) 0.0017(7) 0.0004(7)
C12 0.0355(11) 0.0331(10) 0.0229(10) 0.0027(7) 0.0007(8) 0.0032(8)
C13 0.0306(10) 0.0309(10) 0.0329(11) 0.0072(8) 0.0043(8) 0.0026(8)
C14 0.0304(10) 0.0305(10) 0.0311(10) 0.0018(8) 0.0002(8) -0.0029(8)
C15 0.0254(9) 0.0237(9) 0.0212(9) 0.0007(7) 0.0005(7) -0.0012(7)
C16 0.0300(10) 0.0199(8) 0.0252(10) 0.0039(7) 0.0008(7) -0.0009(7)
C17 0.0321(10) 0.0240(9) 0.0277(10) -0.0005(7) 0.0004(8) -0.0013(7)
C18 0.0283(10) 0.0300(10) 0.0341(11) 0.0010(8) 0.0027(8) 0.0014(7)
C19 0.0247(10) 0.0321(10) 0.0375(11) 0.0083(8) -0.0009(8) 0.0002(7)
C20 0.0299(10) 0.0278(10) 0.0269(9) 0.0031(7) -0.0039(7) -0.0035(7)
C21 0.0295(10) 0.0263(9) 0.0240(9) 0.0011(7) 0.0001(7) 0.0011(7)
C22 0.0268(9) 0.0247(9) 0.0221(9) -0.0032(7) -0.0019(7) -0.0005(7)
C23 0.0274(9) 0.0321(10) 0.0220(9) 0.0007(7) -0.0010(7) -0.0030(7)
C24 0.0298(10) 0.0344(10) 0.0239(9) -0.0041(8) 0.0003(7) 0.0030(8)
C25 0.0331(11) 0.0270(10) 0.0284(10) -0.0025(7) -0.0039(7) 0.0035(7)
C26 0.0318(10) 0.0271(10) 0.0298(10) 0.0022(8) 0.0016(8) -0.0011(8)
C27 0.0262(9) 0.0290(10) 0.0258(9) 0.0020(7) -0.0003(7) -0.0011(7)
B3 0.0317(11) 0.0268(10) 0.0247(10) -0.0017(8) -0.0010(8) -0.0023(8)
B4 0.0337(11) 0.0272(11) 0.0259(11) -0.0036(8) -0.0003(8) -0.0009(9)
B5 0.0255(10) 0.0301(11) 0.0243(10) -0.0011(8) -0.0009(8) 0.0000(8)
B6 0.0331(11) 0.0248(10) 0.0228(10) -0.0008(8) 0.0004(8) 0.0001(8)
B7 0.0347(11) 0.0291(11) 0.0244(11) 0.0018(8) -0.0018(9) 0.0008(9)
B8 0.0333(11) 0.0286(11) 0.0236(10) 0.0013(8) -0.0031(8) 0.0035(8)
B9 0.0375(12) 0.0262(10) 0.0243(10) -0.0022(8) -0.0027(9) -0.0010(8)
B10 0.0331(11) 0.0281(10) 0.0221(10) -0.0012(8) 0.0026(8) 0.0015(8)
B11 0.0305(11) 0.0336(11) 0.0231(10) -0.0002(9) 0.0023(8) -0.0018(8)
B12 0.0341(11) 0.0279(10) 0.0232(10) 0.0013(8) 0.0000(8) 0.0014(8)

loop_
_atom_type_symbol
_atom_type_description
_atom_type_scat_dispersion_real
_atom_type_scat_dispersion_imag
_atom_type_scat_source
C C 0.0033 0.0016 'International Tables Vol C Tables 4.2.6.8 and 6.1.1.4'
H H 0.0000 0.0000 'International Tables Vol C Tables 4.2.6.8 and 6.1.1.4'
B B 0.0013 0.0007 'International Tables Vol C Tables 4.2.6.8 and 6.1.1.4'

loop_
_geom_angle_atom_site_label_1
_geom_angle_atom_site_label_2
_geom_angle_atom_site_label_3
_geom_angle
C3 C1 C2 119.30(15)
C3 C1 B4 120.81(16)
C2 C1 B4 109.38(14)
C3 C1 B5 122.17(15)
C2 C1 B5 109.45(14)
B4 C1 B5 62.90(12)
C3 C1 B6 118.89(15)
C2 C1 B6 60.22(12)
B4 C1 B6 113.36(15)
B5 C1 B6 62.08(12)
C3 C1 B3 116.46(16)
C2 C1 B3 60.16(12)
B4 C1 B3 62.26(13)
B5 C1 B3 113.68(14)
B6 C1 B3 112.16(14)
C1 C2 B7 112.46(15)
C1 C2 B8 112.65(15)
B7 C2 B8 63.05(13)
C1 C2 B6 61.84(12)
B7 C2 B6 62.83(12)
B8 C2 B6 115.28(15)
C1 C2 B3 62.11(12)
B7 C2 B3 115.06(15)
B8 C2 B3 62.72(12)
B6 C2 B3 115.17(15)
C1 C2 H2A 117.2
B7 C2 H2A 116.8
B8 C2 H2A 123.0
B6 C2 H2A 111.4
B3 C2 H2A 121.4
C8 C3 C4 120.28(16)
C8 C3 C1 118.84(17)
C4 C3 C1 120.88(17)
C5 C4 C3 118.59(17)
C5 C4 H4A 120.7
C3 C4 H4A 120.7
C6 C5 C4 120.89(17)
C6 C5 C15 110.97(16)
C4 C5 C15 128.10(17)
C5 C6 C7 120.29(17)
C5 C6 C9 109.32(17)
C7 C6 C9 130.38(18)
C8 C7 C6 118.77(18)
C8 C7 H7A 120.6
C6 C7 H7A 120.6
C7 C8 C3 121.14(17)
C7 C8 H8A 119.4
C3 C8 H8A 119.4
C14 C9 C10 121.27(18)
C14 C9 C6 130.53(18)
C10 C9 C6 108.20(17)
C11 C10 C9 120.33(17)
C11 C10 C15 128.35(17)
C9 C10 C15 111.31(16)
C10 C11 C12 118.36(18)
C10 C11 H11A 120.8
C12 C11 H11A 120.8
C13 C12 C11 120.95(18)
C13 C12 H12A 119.5
C11 C12 H12A 119.5
C12 C13 C14 120.75(19)
C12 C13 H13A 119.6
C14 C13 H13A 119.6
C9 C14 C13 118.31(19)
C9 C14 H14A 120.8
C13 C14 H14A 120.8
C16 C15 C22 113.57(15)
C16 C15 C5 114.03(15)
C22 C15 C5 107.82(15)
C16 C15 C10 107.69(14)
C22 C15 C10 112.91(15)
C5 C15 C10 100.13(15)
C17 C16 C21 118.13(18)
C17 C16 C15 121.59(17)
C21 C16 C15 119.95(17)
C18 C17 C16 120.99(19)
C18 C17 H17A 119.5
C16 C17 H17A 119.5
C17 C18 C19 120.44(19)
C17 C18 H18A 119.8
C19 C18 H18A 119.8
C20 C19 C18 119.24(18)
C20 C19 H19A 120.4
C18 C19 H19A 120.4
C19 C20 C21 120.47(18)
C19 C20 H20A 119.8
C21 C20 H20A 119.8
C20 C21 C16 120.72(18)
C20 C21 H21A 119.6
C16 C21 H21A 119.6
C27 C22 C23 118.00(18)
C27 C22 C15 120.06(17)
C23 C22 C15 121.75(17)
C24 C23 C22 120.36(18)
C24 C23 H23A 119.8
C22 C23 H23A 119.8
C25 C24 C23 121.08(18)
C25 C24 H24A 119.5
C23 C24 H24A 119.5
C24 C25 C26 119.41(18)
C24 C25 H25A 120.3
C26 C25 H25A 120.3
C27 C26 C25 119.32(18)
C27 C26 H26A 120.3
C25 C26 H26A 120.3
C26 C27 C22 121.83(18)
C26 C27 H27A 119.1
C22 C27 H27A 119.1
C2 B3 C1 57.73(11)
C2 B3 B9 104.36(15)
C1 B3 B9 105.02(15)
C2 B3 B8 58.18(12)
C1 B3 B8 105.48(15)
B9 B3 B8 60.54(12)
C2 B3 B4 104.03(15)
C1 B3 B4 57.93(12)
B9 B3 B4 60.39(12)
B8 B3 B4 108.56(16)
C2 B3 H3A 120.7
C1 B3 H3A 119.3
B9 B3 H3A 128.3
B8 B3 H3A 123.6
B4 B3 H3A 123.3
C1 B4 B9 105.44(15)
C1 B4 B3 59.81(12)
B9 B4 B3 59.07(13)
C1 B4 B10 105.14(15)
B9 B4 B10 60.21(13)
B3 B4 B10 107.42(16)
C1 B4 B5 58.76(12)
B9 B4 B5 108.20(16)
B3 B4 B5 108.34(15)
B10 B4 B5 59.93(12)
C1 B4 H4B 116.9
B9 B4 H4B 124.4
B3 B4 H4B 114.3
B10 B4 H4B 131.3
B5 B4 H4B 123.9
C1 B5 B11 105.33(15)
C1 B5 B6 59.46(12)
B11 B5 B6 59.08(12)
C1 B5 B10 104.79(14)
B11 B5 B10 60.29(12)
B6 B5 B10 107.10(15)
C1 B5 B4 58.34(11)
B11 B5 B4 108.11(15)
B6 B5 B4 107.56(15)
B10 B5 B4 59.89(12)
C1 B5 H5A 114.4
B11 B5 H5A 130.3
B6 B5 H5A 119.1
B10 B5 H5A 129.8
B4 B5 H5A 117.6
C2 B6 C1 57.95(11)
C2 B6 B11 104.94(15)
C1 B6 B11 105.57(15)
C2 B6 B7 58.20(12)
C1 B6 B7 105.61(15)
B11 B6 B7 60.68(12)
C2 B6 B5 104.78(15)
C1 B6 B5 58.46(12)
B11 B6 B5 60.40(12)
B7 B6 B5 108.70(15)
C2 B6 H6A 122.1
C1 B6 H6A 119.3
B11 B6 H6A 126.7
B7 B6 H6A 124.6
B5 B6 H6A 121.4
C2 B7 B8 58.49(12)
C2 B7 B12 104.30(15)
B8 B7 B12 60.25(13)
C2 B7 B6 58.97(12)
B8 B7 B6 108.33(15)
B12 B7 B6 107.68(16)
C2 B7 B11 104.33(15)
B8 B7 B11 108.87(16)
B12 B7 B11 60.62(13)
B6 B7 B11 59.13(12)
C2 B7 H4 122.5
B8 B7 H4 125.8
B12 B7 H4 127.8
B6 B7 H4 115.2
B11 B7 H4 120.4
C2 B8 B7 58.47(12)
C2 B8 B3 59.10(12)
B7 B8 B3 108.32(15)
C2 B8 B12 103.92(15)
B7 B8 B12 59.78(13)
B3 B8 B12 107.55(15)
C2 B8 B9 104.16(15)
B7 B8 B9 107.96(16)
B3 B8 B9 59.36(12)
B12 B8 B9 60.07(13)
C2 B8 H3 113.9
B7 B8 H3 112.3
B3 B8 H3 122.4
B12 B8 H3 127.6
B9 B8 H3 134.7
B3 B9 B12 107.99(15)
B3 B9 B8 60.10(13)
B12 B9 B8 59.88(13)
B3 B9 B4 60.54(12)
B12 B9 B4 107.66(16)
B8 B9 B4 108.33(15)
B3 B9 B10 108.33(15)
B12 B9 B10 59.65(12)
B8 B9 B10 107.80(15)
B4 B9 B10 59.89(13)
B3 B9 H9A 121.1
B12 B9 H9A 122.9
B8 B9 H9A 122.5
B4 B9 H9A 120.5
B10 B9 H9A 121.5
B12 B10 B4 107.92(15)
B12 B10 B5 108.14(15)
B4 B10 B5 60.18(12)
B12 B10 B9 59.95(13)
B4 B10 B9 59.90(12)
B5 B10 B9 108.14(15)
B12 B10 B11 60.37(12)
B4 B10 B11 107.88(15)
B5 B10 B11 59.71(12)
B9 B10 B11 108.19(15)
B12 B10 H10A 118.5
B4 B10 H10A 124.9
B5 B10 H10A 123.6
B9 B10 H10A 121.6
B11 B10 H10A 119.8
B6 B11 B5 60.52(12)
B6 B11 B7 60.19(12)
B5 B11 B7 108.41(15)
B6 B11 B10 108.01(16)
B5 B11 B10 60.00(13)
B7 B11 B10 107.17(15)
B6 B11 B12 107.49(16)
B5 B11 B12 107.63(15)
B7 B11 B12 59.31(12)
B10 B11 B12 59.44(12)
B6 B11 H1 120.3
B5 B11 H1 125.0
B7 B11 H1 117.6
B10 B11 H1 125.5
B12 B11 H1 120.8
B7 B12 B10 108.37(15)
B7 B12 B8 59.97(13)
B10 B12 B8 108.55(15)
B7 B12 B9 108.10(15)
B10 B12 B9 60.40(13)
B8 B12 B9 60.05(12)
B7 B12 B11 60.07(12)
B10 B12 B11 60.19(13)
B8 B12 B11 108.21(15)
B9 B12 B11 108.40(15)
B7 B12 H2 118.5
B10 B12 H2 125.3
B8 B12 H2 118.3
B9 B12 H2 122.5
B11 B12 H2 122.8

loop_
_geom_bond_atom_site_label_1
_geom_bond_atom_site_label_2
_geom_bond_distance
C1 C3 1.519(2)
C1 C2 1.669(3)
C1 B4 1.710(3)
C1 B5 1.718(3)
C1 B6 1.736(3)
C1 B3 1.744(3)
C2 B7 1.695(3)
C2 B8 1.695(3)
C2 B6 1.709(3)
C2 B3 1.712(3)
C2 H2A 0.9222
C3 C8 1.389(3)
C3 C4 1.402(3)
C4 C5 1.391(3)
C4 H4A 0.9300
C5 C6 1.391(3)
C5 C15 1.539(2)
C6 C7 1.400(3)
C6 C9 1.466(3)
C7 C8 1.384(3)
C7 H7A 0.9300
C8 H8A 0.9300
C9 C14 1.385(3)
C9 C10 1.396(3)
C10 C11 1.390(3)
C10 C15 1.543(2)
C11 C12 1.398(3)
C11 H11A 0.9300
C12 C13 1.386(3)
C12 H12A 0.9300
C13 C14 1.393(3)
C13 H13A 0.9300
C14 H14A 0.9300
C15 C16 1.526(3)
C15 C22 1.534(2)
C16 C17 1.393(3)
C16 C21 1.406(3)
C17 C18 1.391(3)
C17 H17A 0.9300
C18 C19 1.397(3)
C18 H18A 0.9300
C19 C20 1.382(3)
C19 H19A 0.9300
C20 C21 1.397(3)
C20 H20A 0.9300
C21 H21A 0.9300
C22 C27 1.390(3)
C22 C23 1.397(3)
C23 C24 1.392(3)
C23 H23A 0.9300
C24 C25 1.376(3)
C24 H24A 0.9300
C25 C26 1.396(3)
C25 H25A 0.9300
C26 C27 1.391(3)
C26 H26A 0.9300
C27 H27A 0.9300
B3 B9 1.760(3)
B3 B8 1.773(3)
B3 B4 1.786(3)
B3 H3A 1.0452
B4 B9 1.784(3)
B4 B10 1.783(3)
B4 B5 1.789(3)
B4 H4B 1.1055
B5 B11 1.779(3)
B5 B6 1.781(3)
B5 B10 1.784(3)
B5 H5A 1.0201
B6 B11 1.755(3)
B6 B7 1.774(3)
B6 H6A 0.9991
B7 B8 1.773(3)
B7 B12 1.769(3)
B7 B11 1.783(3)
B7 H4 1.0740
B8 B12 1.778(3)
B8 B9 1.781(3)
B8 H3 1.0720
B9 B12 1.781(3)
B9 B10 1.789(3)
B9 H9A 1.0661
B10 B12 1.776(3)
B10 B11 1.789(3)
B10 H10A 0.9862
B11 B12 1.793(3)
B11 H1 1.0666
B12 H2 1.0522

loop_
_geom_torsion_atom_site_label_1
_geom_torsion_atom_site_label_2
_geom_torsion_atom_site_label_3
_geom_torsion_atom_site_label_4
_geom_torsion
C3 C1 C2 B7 -147.07(17)
B4 C1 C2 B7 67.85(19)
B5 C1 C2 B7 0.7(2)
B6 C1 C2 B7 -38.58(15)
B3 C1 C2 B7 107.44(17)
C3 C1 C2 B8 143.97(17)
B4 C1 C2 B8 -1.1(2)
B5 C1 C2 B8 -68.29(19)
B6 C1 C2 B8 -107.54(17)
B3 C1 C2 B8 38.48(15)
C3 C1 C2 B6 -108.49(18)
B4 C1 C2 B6 106.43(16)
B5 C1 C2 B6 39.26(14)
B3 C1 C2 B6 146.02(15)
C3 C1 C2 B3 105.49(19)
B4 C1 C2 B3 -39.59(15)
B5 C1 C2 B3 -106.77(16)
B6 C1 C2 B3 -146.02(15)
C2 C1 C3 C8 -98.1(2)
B4 C1 C3 C8 43.0(3)
B5 C1 C3 C8 118.4(2)
B6 C1 C3 C8 -168.13(17)
B3 C1 C3 C8 -29.1(2)
C2 C1 C3 C4 82.3(2)
B4 C1 C3 C4 -136.62(19)
B5 C1 C3 C4 -61.2(2)
B6 C1 C3 C4 12.3(3)
B3 C1 C3 C4 151.35(17)
C8 C3 C4 C5 1.9(3)
C1 C3 C4 C5 -178.51(17)
C3 C4 C5 C6 -0.7(3)
C3 C4 C5 C15 176.74(17)
C4 C5 C6 C7 -0.3(3)
C15 C5 C6 C7 -178.14(17)
C4 C5 C6 C9 178.51(16)
C15 C5 C6 C9 0.6(2)
C5 C6 C7 C8 0.1(3)
C9 C6 C7 C8 -178.39(19)
C6 C7 C8 C3 1.1(3)
C4 C3 C8 C7 -2.1(3)
C1 C3 C8 C7 178.28(18)
C5 C6 C9 C14 177.4(2)
C7 C6 C9 C14 -4.0(4)
C5 C6 C9 C10 -2.3(2)
C7 C6 C9 C10 176.3(2)
C14 C9 C10 C11 1.8(3)
C6 C9 C10 C11 -178.45(17)
C14 C9 C10 C15 -176.69(18)
C6 C9 C10 C15 3.0(2)
C9 C10 C11 C12 -1.0(3)
C15 C10 C11 C12 177.22(18)
C10 C11 C12 C13 -0.3(3)
C11 C12 C13 C14 0.8(3)
C10 C9 C14 C13 -1.3(3)
C6 C9 C14 C13 179.11(19)
C12 C13 C14 C9 -0.1(3)
C6 C5 C15 C16 -113.65(18)
C4 C5 C15 C16 68.7(2)
C6 C5 C15 C22 119.25(17)
C4 C5 C15 C22 -58.4(2)
C6 C5 C15 C10 1.0(2)
C4 C5 C15 C10 -176.63(18)
C11 C10 C15 C16 -61.4(2)
C9 C10 C15 C16 116.94(17)
C11 C10 C15 C22 64.7(2)
C9 C10 C15 C22 -116.87(17)
C11 C10 C15 C5 179.13(18)
C9 C10 C15 C5 -2.5(2)
C22 C15 C16 C17 141.39(17)
C5 C15 C16 C17 17.3(2)
C10 C15 C16 C17 -92.8(2)
C22 C15 C16 C21 -45.3(2)
C5 C15 C16 C21 -169.37(16)
C10 C15 C16 C21 80.5(2)
C21 C16 C17 C18 -0.5(3)
C15 C16 C17 C18 172.94(18)
C16 C17 C18 C19 -0.1(3)
C17 C18 C19 C20 0.3(3)
C18 C19 C20 C21 0.0(3)
C19 C20 C21 C16 -0.6(3)
C17 C16 C21 C20 0.8(3)
C15 C16 C21 C20 -172.74(17)
C16 C15 C22 C27 -39.9(2)
C5 C15 C22 C27 87.5(2)
C10 C15 C22 C27 -162.85(17)
C16 C15 C22 C23 145.26(17)
C5 C15 C22 C23 -87.4(2)
C10 C15 C22 C23 22.3(2)
C27 C22 C23 C24 -0.1(3)
C15 C22 C23 C24 174.92(17)
C22 C23 C24 C25 0.4(3)
C23 C24 C25 C26 -0.4(3)
C24 C25 C26 C27 0.1(3)
C25 C26 C27 C22 0.2(3)
C23 C22 C27 C26 -0.2(3)
C15 C22 C27 C26 -175.26(17)
B7 C2 B3 C1 -103.28(17)
B8 C2 B3 C1 -139.75(16)
B6 C2 B3 C1 -32.98(14)
C1 C2 B3 B9 98.90(16)
B7 C2 B3 B9 -4.4(2)
B8 C2 B3 B9 -40.85(15)
B6 C2 B3 B9 65.91(19)
C1 C2 B3 B8 139.75(16)
B7 C2 B3 B8 36.47(16)
B6 C2 B3 B8 106.77(17)
C1 C2 B3 B4 36.39(13)
B7 C2 B3 B4 -66.89(19)
B8 C2 B3 B4 -103.36(16)
B6 C2 B3 B4 3.4(2)
C3 C1 B3 C2 -110.16(17)
B4 C1 B3 C2 137.22(15)
B5 C1 B3 C2 99.65(16)
B6 C1 B3 C2 31.58(14)
C3 C1 B3 B9 152.11(16)
C2 C1 B3 B9 -97.72(16)
B4 C1 B3 B9 39.49(14)
B5 C1 B3 B9 1.9(2)
B6 C1 B3 B9 -66.14(18)
C3 C1 B3 B8 -144.89(16)
C2 C1 B3 B8 -34.73(14)
B4 C1 B3 B8 102.48(16)
B5 C1 B3 B8 64.92(19)
B6 C1 B3 B8 -3.2(2)
C3 C1 B3 B4 112.62(18)
C2 C1 B3 B4 -137.22(15)
B5 C1 B3 B4 -37.57(15)
B6 C1 B3 B4 -105.64(17)
C3 C1 B4 B9 -144.77(17)
C2 C1 B4 B9 -0.3(2)
B5 C1 B4 B9 102.20(17)
B6 C1 B4 B9 64.75(19)
B3 C1 B4 B9 -38.96(15)
C3 C1 B4 B3 -105.81(19)
C2 C1 B4 B3 38.65(14)
B5 C1 B4 B3 141.16(16)
B6 C1 B4 B3 103.71(16)
C3 C1 B4 B10 152.57(17)
C2 C1 B4 B10 -62.97(18)
B5 C1 B4 B10 39.54(14)
B6 C1 B4 B10 2.1(2)
B3 C1 B4 B10 -101.62(16)
C3 C1 B4 B5 113.03(19)
C2 C1 B4 B5 -102.51(16)
B6 C1 B4 B5 -37.45(15)
B3 C1 B4 B5 -141.16(16)
C2 B3 B4 C1 -36.30(13)
B9 B3 B4 C1 -135.05(16)
B8 B3 B4 C1 -97.00(16)
C2 B3 B4 B9 98.75(16)
C1 B3 B4 B9 135.05(16)
B8 B3 B4 B9 38.05(14)
C2 B3 B4 B10 61.41(18)
C1 B3 B4 B10 97.71(16)
B9 B3 B4 B10 -37.34(14)
B8 B3 B4 B10 0.7(2)
C2 B3 B4 B5 -1.90(19)
C1 B3 B4 B5 34.40(14)
B9 B3 B4 B5 -100.65(17)
B8 B3 B4 B5 -62.61(19)
C3 C1 B5 B11 146.93(17)
C2 C1 B5 B11 0.29(19)
B4 C1 B5 B11 -102.10(16)
B6 C1 B5 B11 38.72(13)
B3 C1 B5 B11 -64.79(19)
C3 C1 B5 B6 108.21(19)
C2 C1 B5 B6 -38.43(14)
B4 C1 B5 B6 -140.82(15)
B3 C1 B5 B6 -103.51(16)
C3 C1 B5 B10 -150.40(17)
C2 C1 B5 B10 62.96(18)
B4 C1 B5 B10 -39.44(14)
B6 C1 B5 B10 101.39(15)
B3 C1 B5 B10 -2.1(2)
C3 C1 B5 B4 -110.96(19)
C2 C1 B5 B4 102.39(16)
B6 C1 B5 B4 140.82(15)
B3 C1 B5 B4 37.31(15)
B9 B4 B5 C1 -97.38(16)
B3 B4 B5 C1 -34.83(14)
B10 B4 B5 C1 -134.77(15)
C1 B4 B5 B11 97.19(16)
B9 B4 B5 B11 -0.2(2)
B3 B4 B5 B11 62.36(19)
B10 B4 B5 B11 -37.58(15)
C1 B4 B5 B6 34.80(14)
B9 B4 B5 B6 -62.58(19)
B3 B4 B5 B6 0.0(2)
B10 B4 B5 B6 -99.97(16)
C1 B4 B5 B10 134.77(15)
B9 B4 B5 B10 37.39(15)
B3 B4 B5 B10 99.94(16)
B7 C2 B6 C1 139.62(15)
B8 C2 B6 C1 103.31(17)
B3 C2 B6 C1 33.08(14)
C1 C2 B6 B11 -99.25(16)
B7 C2 B6 B11 40.37(14)
B8 C2 B6 B11 4.1(2)
B3 C2 B6 B11 -66.17(19)
C1 C2 B6 B7 -139.62(15)
B8 C2 B6 B7 -36.31(16)
B3 C2 B6 B7 -106.55(17)
C1 C2 B6 B5 -36.53(13)
B7 C2 B6 B5 103.10(16)
B8 C2 B6 B5 66.78(19)
B3 C2 B6 B5 -3.5(2)
C3 C1 B6 C2 109.16(18)
B4 C1 B6 C2 -99.75(16)
B5 C1 B6 C2 -137.52(15)
B3 C1 B6 C2 -31.56(14)
C3 C1 B6 B11 -152.72(16)
C2 C1 B6 B11 98.12(16)
B4 C1 B6 B11 -1.6(2)
B5 C1 B6 B11 -39.40(14)
B3 C1 B6 B11 66.56(19)
C3 C1 B6 B7 144.02(17)
C2 C1 B6 B7 34.87(13)
B4 C1 B6 B7 -64.88(19)
B5 C1 B6 B7 -102.66(16)
B3 C1 B6 B7 3.31(19)
C3 C1 B6 B5 -113.32(18)
C2 C1 B6 B5 137.52(15)
B4 C1 B6 B5 37.78(15)
B3 C1 B6 B5 105.96(16)
C1 B5 B6 C2 36.30(13)
B11 B5 B6 C2 -99.02(15)
B10 B5 B6 C2 -61.09(18)
B4 B5 B6 C2 1.96(19)
B11 B5 B6 C1 -135.32(15)
B10 B5 B6 C1 -97.39(15)
B4 B5 B6 C1 -34.33(14)
C1 B5 B6 B11 135.32(15)
B10 B5 B6 B11 37.93(15)
B4 B5 B6 B11 100.98(16)
C1 B5 B6 B7 97.21(16)
B11 B5 B6 B7 -38.10(14)
B10 B5 B6 B7 -0.2(2)
B4 B5 B6 B7 62.88(19)
C1 C2 B7 B8 -104.91(17)
B6 C2 B7 B8 -143.07(16)
B3 C2 B7 B8 -36.35(15)
C1 C2 B7 B12 -64.09(19)
B8 C2 B7 B12 40.81(14)
B6 C2 B7 B12 -102.26(16)
B3 C2 B7 B12 4.5(2)
C1 C2 B7 B6 38.17(14)
B8 C2 B7 B6 143.07(16)
B3 C2 B7 B6 106.73(17)
C1 C2 B7 B11 -1.3(2)
B8 C2 B7 B11 103.59(16)
B6 C2 B7 B11 -39.49(14)
B3 C2 B7 B11 67.24(19)
C1 B6 B7 C2 -34.76(13)
B11 B6 B7 C2 -134.12(16)
B5 B6 B7 C2 -96.14(16)
C2 B6 B7 B8 32.65(14)
C1 B6 B7 B8 -2.1(2)
B11 B6 B7 B8 -101.47(17)
B5 B6 B7 B8 -63.49(19)
C2 B6 B7 B12 96.36(16)
C1 B6 B7 B12 61.60(18)
B11 B6 B7 B12 -37.77(15)
B5 B6 B7 B12 0.2(2)
C2 B6 B7 B11 134.12(16)
C1 B6 B7 B11 99.37(16)
B5 B6 B7 B11 37.98(14)
C1 C2 B8 B7 104.61(17)
B6 C2 B8 B7 36.23(16)
B3 C2 B8 B7 142.84(16)
C1 C2 B8 B3 -38.23(15)
B7 C2 B8 B3 -142.84(16)
B6 C2 B8 B3 -106.60(17)
C1 C2 B8 B12 64.11(19)
B7 C2 B8 B12 -40.50(14)
B6 C2 B8 B12 -4.3(2)
B3 C2 B8 B12 102.34(16)
C1 C2 B8 B9 2.0(2)
B7 C2 B8 B9 -102.61(17)
B6 C2 B8 B9 -66.4(2)
B3 C2 B8 B9 40.22(15)
B12 B7 B8 C2 -133.16(16)
B6 B7 B8 C2 -32.84(14)
B11 B7 B8 C2 -95.58(16)
C2 B7 B8 B3 33.09(14)
B12 B7 B8 B3 -100.07(17)
B6 B7 B8 B3 0.3(2)
B11 B7 B8 B3 -62.49(19)
C2 B7 B8 B12 133.16(16)
B6 B7 B8 B12 100.32(17)
B11 B7 B8 B12 37.58(14)
C2 B7 B8 B9 95.90(16)
B12 B7 B8 B9 -37.26(14)
B6 B7 B8 B9 63.05(19)
B11 B7 B8 B9 0.3(2)
C1 B3 B8 C2 34.54(13)
B9 B3 B8 C2 133.30(16)
B4 B3 B8 C2 95.32(16)
C2 B3 B8 B7 -32.84(14)
C1 B3 B8 B7 1.7(2)
B9 B3 B8 B7 100.46(17)
B4 B3 B8 B7 62.47(19)
C2 B3 B8 B12 -96.01(16)
C1 B3 B8 B12 -61.47(18)
B9 B3 B8 B12 37.29(15)
B4 B3 B8 B12 -0.7(2)
C2 B3 B8 B9 -133.30(16)
C1 B3 B8 B9 -98.76(16)
B4 B3 B8 B9 -37.98(15)
C2 B3 B9 B12 2.4(2)
C1 B3 B9 B12 62.24(19)
B8 B3 B9 B12 -37.31(15)
B4 B3 B9 B12 100.54(17)
C2 B3 B9 B8 39.67(14)
C1 B3 B9 B8 99.55(16)
B4 B3 B9 B8 137.85(16)
C2 B3 B9 B4 -98.18(16)
C1 B3 B9 B4 -38.31(14)
B8 B3 B9 B4 -137.85(16)
C2 B3 B9 B10 -60.76(18)
C1 B3 B9 B10 -0.88(19)
B8 B3 B9 B10 -100.43(17)
B4 B3 B9 B10 37.42(14)
C2 B8 B9 B3 -40.09(14)
B7 B8 B9 B3 -101.07(16)
B12 B8 B9 B3 -138.20(16)
C2 B8 B9 B12 98.11(16)
B7 B8 B9 B12 37.13(14)
B3 B8 B9 B12 138.20(16)
C2 B8 B9 B4 -2.1(2)
B7 B8 B9 B4 -63.08(19)
B3 B8 B9 B4 37.99(15)
B12 B8 B9 B4 -100.21(17)
C2 B8 B9 B10 61.23(19)
B7 B8 B9 B10 0.26(19)
B3 B8 B9 B10 101.32(16)
B12 B8 B9 B10 -36.88(14)
C1 B4 B9 B3 39.31(14)
B10 B4 B9 B3 138.18(15)
B5 B4 B9 B3 100.91(17)
C1 B4 B9 B12 -61.78(19)
B3 B4 B9 B12 -101.09(17)
B10 B4 B9 B12 37.08(14)
B5 B4 B9 B12 -0.2(2)
C1 B4 B9 B8 1.5(2)
B3 B4 B9 B8 -37.79(15)
B10 B4 B9 B8 100.38(17)
B5 B4 B9 B8 63.1(2)
C1 B4 B9 B10 -98.87(16)
B3 B4 B9 B10 -138.18(15)
B5 B4 B9 B10 -37.27(14)
C1 B4 B10 B12 62.10(19)
B9 B4 B10 B12 -37.28(15)
B3 B4 B10 B12 -0.4(2)
B5 B4 B10 B12 101.06(16)
C1 B4 B10 B5 -38.96(14)
B9 B4 B10 B5 -138.34(16)
B3 B4 B10 B5 -101.51(16)
C1 B4 B10 B9 99.38(16)
B3 B4 B10 B9 36.84(14)
B5 B4 B10 B9 138.34(16)
C1 B4 B10 B11 -1.7(2)
B9 B4 B10 B11 -101.07(17)
B3 B4 B10 B11 -64.24(19)
B5 B4 B10 B11 37.27(15)
C1 B5 B10 B12 -61.99(18)
B11 B5 B10 B12 37.45(15)
B6 B5 B10 B12 0.1(2)
B4 B5 B10 B12 -100.68(17)
C1 B5 B10 B4 38.69(13)
B11 B5 B10 B4 138.13(16)
B6 B5 B10 B4 100.75(16)
C1 B5 B10 B9 1.45(19)
B11 B5 B10 B9 100.89(17)
B6 B5 B10 B9 63.50(19)
B4 B5 B10 B9 -37.24(15)
C1 B5 B10 B11 -99.45(16)
B6 B5 B10 B11 -37.39(15)
B4 B5 B10 B11 -138.13(16)
B3 B9 B10 B12 100.55(16)
B8 B9 B10 B12 36.98(14)
B4 B9 B10 B12 138.26(15)
B3 B9 B10 B4 -37.71(14)
B12 B9 B10 B4 -138.26(15)
B8 B9 B10 B4 -101.28(16)
B3 B9 B10 B5 -0.3(2)
B12 B9 B10 B5 -100.89(16)
B8 B9 B10 B5 -63.92(19)
B4 B9 B10 B5 37.36(15)
B3 B9 B10 B11 62.84(19)
B12 B9 B10 B11 -37.70(14)
B8 B9 B10 B11 -0.7(2)
B4 B9 B10 B11 100.55(16)
C2 B6 B11 B5 98.75(15)
C1 B6 B11 B5 38.47(13)
B7 B6 B11 B5 137.90(16)
C2 B6 B11 B7 -39.16(14)
C1 B6 B11 B7 -99.43(16)
B5 B6 B11 B7 -137.90(16)
C2 B6 B11 B10 60.72(19)
C1 B6 B11 B10 0.4(2)
B7 B6 B11 B10 99.87(17)
B5 B6 B11 B10 -38.03(15)
C2 B6 B11 B12 -2.0(2)
C1 B6 B11 B12 -62.29(19)
B7 B6 B11 B12 37.14(15)
B5 B6 B11 B12 -100.76(16)
C1 B5 B11 B6 -38.90(14)
B10 B5 B11 B6 -137.43(16)
B4 B5 B11 B6 -100.03(16)
C1 B5 B11 B7 -1.09(19)
B6 B5 B11 B7 37.81(14)
B10 B5 B11 B7 -99.62(17)
B4 B5 B11 B7 -62.21(19)
C1 B5 B11 B10 98.53(15)
B6 B5 B11 B10 137.43(16)
B4 B5 B11 B10 37.40(15)
C1 B5 B11 B12 61.61(18)
B6 B5 B11 B12 100.52(17)
B10 B5 B11 B12 -36.92(14)
B4 B5 B11 B12 0.5(2)
C2 B7 B11 B6 39.41(14)
B8 B7 B11 B6 100.54(16)
B12 B7 B11 B6 137.96(16)
C2 B7 B11 B5 1.45(19)
B8 B7 B11 B5 62.58(19)
B12 B7 B11 B5 100.00(16)
B6 B7 B11 B5 -37.96(14)
C2 B7 B11 B10 -61.89(18)
B8 B7 B11 B10 -0.76(19)
B12 B7 B11 B10 36.66(14)
B6 B7 B11 B10 -101.30(17)
C2 B7 B11 B12 -98.55(16)
B8 B7 B11 B12 -37.42(14)
B6 B7 B11 B12 -137.96(16)
B12 B10 B11 B6 -100.08(17)
B4 B10 B11 B6 0.8(2)
B5 B10 B11 B6 38.26(14)
B9 B10 B11 B6 -62.56(19)
B12 B10 B11 B5 -138.33(16)
B4 B10 B11 B5 -37.47(15)
B9 B10 B11 B5 -100.82(16)
B12 B10 B11 B7 -36.60(14)
B4 B10 B11 B7 64.26(18)
B5 B10 B11 B7 101.73(16)
B9 B10 B11 B7 0.91(19)
B4 B10 B11 B12 100.86(16)
B5 B10 B11 B12 138.33(16)
B9 B10 B11 B12 37.52(14)
C2 B7 B12 B10 61.33(18)
B8 B7 B12 B10 101.25(16)
B6 B7 B12 B10 -0.2(2)
B11 B7 B12 B10 -37.28(15)
C2 B7 B12 B8 -39.92(14)
B6 B7 B12 B8 -101.42(16)
B11 B7 B12 B8 -138.53(16)
C2 B7 B12 B9 -2.6(2)
B8 B7 B12 B9 37.29(15)
B6 B7 B12 B9 -64.13(19)
B11 B7 B12 B9 -101.24(17)
C2 B7 B12 B11 98.61(16)
B8 B7 B12 B11 138.53(16)
B6 B7 B12 B11 37.11(15)
B4 B10 B12 B7 -63.57(19)
B5 B10 B12 B7 0.1(2)
B9 B10 B12 B7 -100.83(16)
B11 B10 B12 B7 37.23(15)
B4 B10 B12 B8 0.0(2)
B5 B10 B12 B8 63.66(19)
B9 B10 B12 B8 -37.24(14)
B11 B10 B12 B8 100.82(16)
B4 B10 B12 B9 37.26(14)
B5 B10 B12 B9 100.89(16)
B11 B10 B12 B9 138.05(15)
B4 B10 B12 B11 -100.80(16)
B5 B10 B12 B11 -37.16(14)
B9 B10 B12 B11 -138.05(15)
C2 B8 B12 B7 39.83(14)
B3 B8 B12 B7 101.37(16)
B9 B8 B12 B7 138.35(16)
C2 B8 B12 B10 -61.13(18)
B7 B8 B12 B10 -100.96(16)
B3 B8 B12 B10 0.4(2)
B9 B8 B12 B10 37.39(14)
C2 B8 B12 B9 -98.52(15)
B7 B8 B12 B9 -138.35(16)
B3 B8 B12 B9 -36.98(14)
C2 B8 B12 B11 2.7(2)
B7 B8 B12 B11 -37.17(14)
B3 B8 B12 B11 64.20(19)
B9 B8 B12 B11 101.18(17)
B3 B9 B12 B7 0.2(2)
B8 B9 B12 B7 -37.25(15)
B4 B9 B12 B7 64.1(2)
B10 B9 B12 B7 101.29(17)
B3 B9 B12 B10 -101.13(16)
B8 B9 B12 B10 -138.54(15)
B4 B9 B12 B10 -37.19(14)
B3 B9 B12 B8 37.41(15)
B4 B9 B12 B8 101.35(17)
B10 B9 B12 B8 138.54(15)
B3 B9 B12 B11 -63.5(2)
B8 B9 B12 B11 -100.86(16)
B4 B9 B12 B11 0.5(2)
B10 B9 B12 B11 37.68(14)
B6 B11 B12 B7 -37.54(15)
B5 B11 B12 B7 -101.35(16)
B10 B11 B12 B7 -138.51(16)
B6 B11 B12 B10 100.98(17)
B5 B11 B12 B10 37.17(14)
B7 B11 B12 B10 138.51(16)
B6 B11 B12 B8 -0.4(2)
B5 B11 B12 B8 -64.22(19)
B7 B11 B12 B8 37.13(15)
B10 B11 B12 B8 -101.39(17)
B6 B11 B12 B9 63.2(2)
B5 B11 B12 B9 -0.6(2)
B7 B11 B12 B9 100.74(17)
B10 B11 B12 B9 -37.77(14)
